data_4311292
loop_
_publ_author_name
'Chen-Hsiung Hung'
'Fei-Chien Chang'
'Cheng-Yu Lin'
'Krystyna Rachlewicz'
'Marcin St\;epie\'n'
'Lechos\/law Latos-Gra\.zy\'nski'
'Gene-Hsiang Lee'
'Shie-Ming Peng'

_publ_section_title
;
 Iron and Copper Complexes of Tetraphenyl-m-benziporphyrin: Reactivity of
 the Internal C-H Bond
;
_journal_name_full 'Inorganic Chemistry'
_journal_page_first 4118
_journal_page_last 4120
_journal_paper_doi 10.1021/ic049821l
_journal_volume 43
_journal_year 2004
_chemical_formula_sum 'C53 H38 Br Fe N3'
_chemical_formula_weight 852.62
_chemical_name_systematic
; 
 ? 
;
_space_group_IT_number 2
_symmetry_cell_setting triclinic
_symmetry_space_group_name_Hall '-P 1'
_symmetry_space_group_name_H-M 'P -1'
_atom_sites_solution_hydrogens geom
_atom_sites_solution_primary direct
_atom_sites_solution_secondary difmap
_audit_creation_method SHELXL-97
_cell_angle_alpha 78.544(2)
_cell_angle_beta 79.527(2)
_cell_angle_gamma 77.699(2)
_cell_formula_units_Z 2
_cell_length_a 11.0498(13)
_cell_length_b 11.5449(13)
_cell_length_c 16.5738(19)
_cell_measurement_temperature 150(2)
_cell_volume 2003.0(4)
_computing_cell_refinement 'Bruker SMART'
_computing_data_collection 'Bruker SMART'
_computing_data_reduction 'Bruker SHELXTL'
_computing_molecular_graphics 'Bruker SHELXTL'
_computing_publication_material 'Bruker SHELXTL'
_computing_structure_refinement 'SHELXL-97 (Sheldrick, 1997)'
_computing_structure_solution 'SHELXS-97 (Sheldrick, 1990)'
_diffrn_ambient_temperature 150(2)
_diffrn_measured_fraction_theta_full 0.960
_diffrn_measured_fraction_theta_max 0.960
_diffrn_measurement_device_type 'CCD area detector'
_diffrn_measurement_method 'phi and omega scans'
_diffrn_radiation_monochromator graphite
_diffrn_radiation_source 'fine-focus sealed tube'
_diffrn_radiation_type MoK\a
_diffrn_radiation_wavelength 0.71073
_diffrn_reflns_av_R_equivalents 0.0357
_diffrn_reflns_av_sigmaI/netI 0.1361
_diffrn_reflns_limit_h_max 14
_diffrn_reflns_limit_h_min -13
_diffrn_reflns_limit_k_max 14
_diffrn_reflns_limit_k_min -14
_diffrn_reflns_limit_l_max 11
_diffrn_reflns_limit_l_min -21
_diffrn_reflns_number 12718
_diffrn_reflns_theta_full 27.51
_diffrn_reflns_theta_max 27.51
_diffrn_reflns_theta_min 1.27
_exptl_absorpt_coefficient_mu 1.416
_exptl_absorpt_correction_T_max 0.8598
_exptl_absorpt_correction_T_min 0.7274
_exptl_absorpt_correction_type none
_exptl_crystal_colour 'Dark Green'
_exptl_crystal_density_diffrn 1.414
_exptl_crystal_density_method 'not measured'
_exptl_crystal_description Block
_exptl_crystal_F_000 876
_exptl_crystal_size_max 0.24
_exptl_crystal_size_mid 0.20
_exptl_crystal_size_min 0.11
_refine_diff_density_max 0.632
_refine_diff_density_min -0.525
_refine_diff_density_rms 0.082
_refine_ls_extinction_method none
_refine_ls_goodness_of_fit_ref 0.957
_refine_ls_hydrogen_treatment mixed
_refine_ls_matrix_type full
_refine_ls_number_parameters 528
_refine_ls_number_reflns 8844
_refine_ls_number_restraints 0
_refine_ls_restrained_S_all 0.957
_refine_ls_R_factor_all 0.0878
_refine_ls_R_factor_gt 0.0414
_refine_ls_shift/su_max 0.000
_refine_ls_shift/su_mean 0.000
_refine_ls_structure_factor_coef Fsqd
_refine_ls_weighting_details 'calc w=1/[\s^2^(Fo^2^)+(0.0285P)^2^+0.0000P] where P=(Fo^2^+2Fc^2^)/3'
_refine_ls_weighting_scheme calc
_refine_ls_wR_factor_gt 0.0788
_refine_ls_wR_factor_ref 0.1109
_reflns_number_gt 4626
_reflns_number_total 8844
_reflns_threshold_expression >2sigma(I)
_cod_data_source_file ic049821lsi20040212_113620_1.cif
_cod_data_source_block c:\xray\h704\work\h704m
_cod_depositor_comments
;
The following automatic conversions were performed:
'_symmetry_cell_setting' value 'Triclinic' changed to 'triclinic'
according to '/home/saulius/struct/CIF-dictionaries/cif_core.dic'
dictionary named 'cif_core.dic' version 2.4.1 from 2010-06-29.

Automatic conversion script
Id: cif_fix_enum 1527 2010-12-29 10:47:43Z saulius 
;
_cod_database_code 4311292

loop_
_symmetry_equiv_pos_as_xyz
'x, y, z'
'-x, -y, -z'

loop_
_atom_site_label
_atom_site_type_symbol
_atom_site_fract_x
_atom_site_fract_y
_atom_site_fract_z
_atom_site_U_iso_or_equiv
_atom_site_adp_type
_atom_site_occupancy
_atom_site_symmetry_multiplicity
_atom_site_calc_flag
_atom_site_refinement_flags
_atom_site_disorder_assembly
_atom_site_disorder_group
Br1 Br 1.04749(4) 0.63882(4) 0.14912(3) 0.03296(14) Uani 1 1 d . . .
Fe1 Fe 0.85597(6) 0.74910(5) 0.21450(3) 0.02292(16) Uani 1 1 d . . .
N1 N 0.7435(3) 0.6269(3) 0.29015(19) 0.0223(8) Uani 1 1 d . . .
C7 C 0.6645(4) 0.5609(3) 0.2672(2) 0.0238(10) Uani 1 1 d . . .
N2 N 0.8666(3) 0.8058(3) 0.32365(19) 0.0210(8) Uani 1 1 d . . .
C8 C 0.6030(4) 0.4959(4) 0.3416(2) 0.0280(11) Uani 1 1 d . . .
H8 H 0.5427 0.4472 0.3440 0.034 Uiso 1 1 calc R . .
N3 N 0.8442(3) 0.9323(3) 0.15618(18) 0.0222(8) Uani 1 1 d . . .
C9 C 0.6464(4) 0.5168(3) 0.4060(2) 0.0267(10) Uani 1 1 d . . .
H9 H 0.6240 0.4845 0.4629 0.032 Uiso 1 1 calc R . .
C10 C 0.7345(4) 0.5980(3) 0.3738(2) 0.0208(9) Uani 1 1 d . . .
C11 C 0.7959(4) 0.6414(3) 0.4268(2) 0.0218(10) Uani 1 1 d . . .
C12 C 0.8550(4) 0.7397(3) 0.4027(2) 0.0217(9) Uani 1 1 d . . .
C13 C 0.9045(4) 0.7954(4) 0.4573(2) 0.0254(10) Uani 1 1 d . . .
H13 H 0.9117 0.7651 0.5142 0.031 Uiso 1 1 calc R . .
C14 C 0.9384(4) 0.8969(3) 0.4135(2) 0.0241(10) Uani 1 1 d . . .
H14 H 0.9722 0.9530 0.4336 0.029 Uiso 1 1 calc R . .
C15 C 0.9131(4) 0.9046(3) 0.3290(2) 0.0210(9) Uani 1 1 d . . .
C16 C 0.9206(4) 1.0039(3) 0.2669(2) 0.0220(10) Uani 1 1 d . . .
C17 C 0.8782(4) 1.0176(3) 0.1892(2) 0.0212(9) Uani 1 1 d . . .
C18 C 0.8604(4) 1.1325(3) 0.1339(2) 0.0258(10) Uani 1 1 d . . .
H18 H 0.8801 1.2052 0.1421 0.031 Uiso 1 1 calc R . .
C19 C 0.8112(4) 1.1175(3) 0.0691(2) 0.0272(11) Uani 1 1 d . . .
H19 H 0.7856 1.1784 0.0247 0.033 Uiso 1 1 calc R . .
C20 C 0.8044(4) 0.9919(3) 0.0794(2) 0.0219(9) Uani 1 1 d . . .
C21 C 0.7746(4) 0.9358(3) 0.0215(2) 0.0226(10) Uani 1 1 d . . .
C22 C 0.7166(4) 0.7445(4) 0.1065(2) 0.0230(10) Uani 1 1 d . . .
H22 H 0.656(4) 0.791(3) 0.162(2) 0.035(11) Uiso 1 1 d . . .
C1 C 0.7789(4) 0.8061(3) 0.0345(2) 0.0215(9) Uani 1 1 d . . .
C5 C 0.7227(4) 0.6196(3) 0.1140(2) 0.0221(10) Uani 1 1 d . . .
C4 C 0.7914(4) 0.5590(4) 0.0506(2) 0.0270(10) Uani 1 1 d . . .
H4 H 0.7942 0.4750 0.0556 0.032 Uiso 1 1 calc R . .
C2 C 0.8468(4) 0.7425(4) -0.0276(2) 0.0250(10) Uani 1 1 d . . .
H2 H 0.8879 0.7847 -0.0764 0.030 Uiso 1 1 calc R . .
C3 C 0.8559(4) 0.6190(4) -0.0200(2) 0.0265(10) Uani 1 1 d . . .
H3 H 0.9049 0.5765 -0.0620 0.032 Uiso 1 1 calc R . .
C6 C 0.6555(4) 0.5533(3) 0.1876(3) 0.0251(10) Uani 1 1 d . . .
C23 C 0.5769(4) 0.4745(4) 0.1687(2) 0.0248(10) Uani 1 1 d . . .
C24 C 0.4795(4) 0.5264(4) 0.1226(2) 0.0344(12) Uani 1 1 d . . .
H24 H 0.4634 0.6110 0.1050 0.041 Uiso 1 1 calc R . .
C25 C 0.6016(4) 0.3504(4) 0.1915(3) 0.0351(12) Uani 1 1 d . . .
H25 H 0.6673 0.3134 0.2232 0.042 Uiso 1 1 calc R . .
C26 C 0.5305(5) 0.2800(4) 0.1683(3) 0.0450(13) Uani 1 1 d . . .
H26 H 0.5490 0.1950 0.1830 0.054 Uiso 1 1 calc R . .
C27 C 0.4063(5) 0.4570(5) 0.1020(3) 0.0439(13) Uani 1 1 d . . .
H27 H 0.3378 0.4939 0.0727 0.053 Uiso 1 1 calc R . .
C28 C 0.4331(5) 0.3334(5) 0.1241(3) 0.0457(14) Uani 1 1 d . . .
H28 H 0.3842 0.2850 0.1088 0.055 Uiso 1 1 calc R . .
C29 C 0.7830(4) 0.5847(3) 0.5163(2) 0.0204(9) Uani 1 1 d . . .
C30 C 0.8467(4) 0.4678(3) 0.5402(3) 0.0282(10) Uani 1 1 d . . .
H30 H 0.9001 0.4250 0.4999 0.034 Uiso 1 1 calc R . .
C31 C 0.7071(4) 0.6451(4) 0.5758(2) 0.0269(10) Uani 1 1 d . . .
H31 H 0.6640 0.7246 0.5598 0.032 Uiso 1 1 calc R . .
C32 C 0.8313(4) 0.4150(4) 0.6232(3) 0.0333(11) Uani 1 1 d . . .
H32 H 0.8741 0.3355 0.6396 0.040 Uiso 1 1 calc R . .
C33 C 0.6925(4) 0.5923(4) 0.6584(3) 0.0281(10) Uani 1 1 d . . .
H33 H 0.6399 0.6353 0.6989 0.034 Uiso 1 1 calc R . .
C34 C 0.7549(4) 0.4765(4) 0.6820(3) 0.0304(11) Uani 1 1 d . . .
H34 H 0.7449 0.4395 0.7387 0.036 Uiso 1 1 calc R . .
C35 C 0.9601(4) 1.1110(3) 0.2852(2) 0.0218(10) Uani 1 1 d . . .
C36 C 0.8796(4) 1.1855(4) 0.3356(3) 0.0361(12) Uani 1 1 d . . .
H36 H 0.8016 1.1644 0.3619 0.043 Uiso 1 1 calc R . .
C37 C 1.0742(4) 1.1419(4) 0.2501(2) 0.0306(11) Uani 1 1 d . . .
H37 H 1.1324 1.0912 0.2166 0.037 Uiso 1 1 calc R . .
C38 C 1.1051(5) 1.2476(4) 0.2635(3) 0.0375(12) Uani 1 1 d . . .
H38 H 1.1841 1.2678 0.2389 0.045 Uiso 1 1 calc R . .
C39 C 0.9102(5) 1.2900(4) 0.3487(3) 0.0426(13) Uani 1 1 d . . .
H39 H 0.8531 1.3397 0.3834 0.051 Uiso 1 1 calc R . .
C40 C 1.0227(5) 1.3220(4) 0.3115(3) 0.0377(13) Uani 1 1 d . . .
H40 H 1.0431 1.3947 0.3191 0.045 Uiso 1 1 calc R . .
C41 C 0.7347(4) 1.0041(3) -0.0592(2) 0.0248(10) Uani 1 1 d . . .
C42 C 0.7971(4) 1.0903(4) -0.1112(2) 0.0309(11) Uani 1 1 d . . .
H42 H 0.8698 1.1074 -0.0963 0.037 Uiso 1 1 calc R . .
C43 C 0.6309(4) 0.9786(4) -0.0843(3) 0.0289(11) Uani 1 1 d . . .
H43 H 0.5888 0.9180 -0.0510 0.035 Uiso 1 1 calc R . .
C44 C 0.7539(5) 1.1517(4) -0.1847(3) 0.0397(13) Uani 1 1 d . . .
H44 H 0.7971 1.2105 -0.2194 0.048 Uiso 1 1 calc R . .
C45 C 0.5883(4) 1.0413(4) -0.1577(3) 0.0358(12) Uani 1 1 d . . .
H45 H 0.5165 1.0241 -0.1736 0.043 Uiso 1 1 calc R . .
C46 C 0.6497(5) 1.1281(4) -0.2076(3) 0.0408(13) Uani 1 1 d . . .
H46 H 0.6198 1.1712 -0.2574 0.049 Uiso 1 1 calc R . .
C47 C 0.4756(5) 0.9788(4) 0.3881(3) 0.0417(13) Uani 1 1 d . . .
C48 C 0.4976(5) 0.8572(5) 0.4175(3) 0.0627(17) Uani 1 1 d . . .
H48 H 0.5812 0.8160 0.4204 0.075 Uiso 1 1 calc R . .
C49 C 0.3534(5) 1.0328(4) 0.3839(3) 0.0442(13) Uani 1 1 d . . .
H49 H 0.3348 1.1165 0.3632 0.053 Uiso 1 1 calc R . .
C50 C 0.2567(5) 0.9698(5) 0.4088(3) 0.0503(14) Uani 1 1 d . . .
H50 H 0.1729 1.0101 0.4049 0.060 Uiso 1 1 calc R . .
C51 C 0.4008(7) 0.7937(5) 0.4428(4) 0.0705(19) Uani 1 1 d . . .
H51 H 0.4183 0.7099 0.4632 0.085 Uiso 1 1 calc R . .
C52 C 0.2806(6) 0.8507(5) 0.4386(3) 0.0606(17) Uani 1 1 d . . .
H52 H 0.2139 0.8073 0.4565 0.073 Uiso 1 1 calc R . .
C53 C 0.5805(5) 1.0481(5) 0.3650(3) 0.0700(18) Uani 1 1 d . . .
H53A H 0.6276 1.0342 0.4118 0.105 Uiso 1 1 calc R . .
H53B H 0.5462 1.1340 0.3515 0.105 Uiso 1 1 calc R . .
H53C H 0.6363 1.0213 0.3164 0.105 Uiso 1 1 calc R . .

loop_
_atom_site_aniso_label
_atom_site_aniso_U_11
_atom_site_aniso_U_22
_atom_site_aniso_U_33
_atom_site_aniso_U_23
_atom_site_aniso_U_13
_atom_site_aniso_U_12
Br1 0.0309(3) 0.0324(3) 0.0373(3) -0.0099(2) -0.0070(2) -0.0041(2)
Fe1 0.0277(4) 0.0207(3) 0.0222(4) -0.0031(3) -0.0039(3) -0.0089(3)
N1 0.027(2) 0.0196(18) 0.024(2) -0.0022(15) -0.0060(16) -0.0102(16)
C7 0.025(3) 0.021(2) 0.027(3) -0.0058(19) -0.0067(19) -0.006(2)
N2 0.024(2) 0.0198(18) 0.022(2) -0.0016(15) -0.0040(15) -0.0102(16)
C8 0.031(3) 0.027(2) 0.028(3) -0.001(2) 0.000(2) -0.017(2)
N3 0.026(2) 0.0220(19) 0.0184(19) -0.0033(15) -0.0033(15) -0.0049(16)
C9 0.036(3) 0.027(2) 0.020(2) -0.0017(19) -0.002(2) -0.015(2)
C10 0.025(3) 0.019(2) 0.019(2) -0.0033(18) -0.0022(18) -0.0058(19)
C11 0.024(3) 0.021(2) 0.022(2) 0.0003(18) -0.0061(18) -0.0085(19)
C12 0.023(3) 0.021(2) 0.021(2) -0.0044(18) -0.0032(18) -0.0025(19)
C13 0.029(3) 0.031(2) 0.020(2) 0.0002(19) -0.0084(19) -0.012(2)
C14 0.027(3) 0.027(2) 0.025(2) -0.0093(19) -0.0069(19) -0.009(2)
C15 0.021(3) 0.021(2) 0.023(2) -0.0045(18) -0.0031(18) -0.0085(19)
C16 0.023(3) 0.025(2) 0.022(2) -0.0052(19) -0.0025(19) -0.012(2)
C17 0.022(3) 0.017(2) 0.024(2) -0.0027(18) 0.0003(18) -0.0065(19)
C18 0.030(3) 0.022(2) 0.029(3) -0.0038(19) -0.005(2) -0.011(2)
C19 0.035(3) 0.021(2) 0.025(3) 0.0001(19) -0.004(2) -0.006(2)
C20 0.024(3) 0.020(2) 0.023(2) -0.0055(18) -0.0009(18) -0.0052(19)
C21 0.022(3) 0.023(2) 0.022(2) -0.0016(18) 0.0001(18) -0.0082(19)
C22 0.026(3) 0.024(2) 0.021(2) -0.0029(19) -0.0066(19) -0.007(2)
C1 0.024(3) 0.023(2) 0.021(2) -0.0059(18) -0.0069(18) -0.0053(19)
C5 0.022(3) 0.023(2) 0.025(2) -0.0074(19) -0.0076(19) -0.0072(19)
C4 0.032(3) 0.022(2) 0.032(3) -0.004(2) -0.011(2) -0.011(2)
C2 0.031(3) 0.026(2) 0.020(2) -0.0026(19) -0.0049(19) -0.010(2)
C3 0.029(3) 0.028(2) 0.025(3) -0.0112(19) -0.005(2) -0.004(2)
C6 0.023(3) 0.020(2) 0.033(3) -0.0040(19) -0.003(2) -0.007(2)
C23 0.026(3) 0.032(3) 0.021(2) -0.0098(19) 0.0015(19) -0.014(2)
C24 0.038(3) 0.040(3) 0.031(3) -0.005(2) -0.008(2) -0.018(2)
C25 0.029(3) 0.033(3) 0.047(3) -0.011(2) 0.000(2) -0.014(2)
C26 0.041(4) 0.035(3) 0.063(4) -0.023(3) 0.009(3) -0.016(3)
C27 0.035(3) 0.073(4) 0.035(3) -0.014(3) -0.008(2) -0.027(3)
C28 0.044(4) 0.062(4) 0.045(3) -0.034(3) 0.010(3) -0.033(3)
C29 0.023(3) 0.022(2) 0.020(2) -0.0044(18) -0.0044(18) -0.0104(19)
C30 0.031(3) 0.025(2) 0.027(3) -0.003(2) -0.001(2) -0.005(2)
C31 0.028(3) 0.026(2) 0.026(3) 0.000(2) -0.006(2) -0.005(2)
C32 0.034(3) 0.027(3) 0.033(3) 0.005(2) -0.004(2) -0.004(2)
C33 0.023(3) 0.035(3) 0.028(3) -0.013(2) 0.0018(19) -0.008(2)
C34 0.032(3) 0.037(3) 0.023(3) 0.006(2) -0.008(2) -0.016(2)
C35 0.028(3) 0.024(2) 0.018(2) -0.0023(18) -0.0063(19) -0.013(2)
C36 0.026(3) 0.037(3) 0.052(3) -0.021(2) 0.000(2) -0.012(2)
C37 0.034(3) 0.032(3) 0.028(3) -0.012(2) 0.002(2) -0.010(2)
C38 0.045(3) 0.042(3) 0.032(3) -0.001(2) -0.002(2) -0.030(3)
C39 0.033(3) 0.037(3) 0.065(4) -0.029(3) -0.005(3) -0.005(2)
C40 0.051(4) 0.022(3) 0.047(3) -0.004(2) -0.020(3) -0.013(3)
C41 0.033(3) 0.021(2) 0.021(2) -0.0062(18) -0.004(2) -0.004(2)
C42 0.037(3) 0.030(3) 0.028(3) -0.004(2) -0.005(2) -0.013(2)
C43 0.035(3) 0.026(2) 0.029(3) -0.010(2) -0.005(2) -0.007(2)
C44 0.068(4) 0.027(3) 0.024(3) 0.000(2) -0.006(2) -0.012(3)
C45 0.039(3) 0.037(3) 0.035(3) -0.014(2) -0.015(2) 0.001(2)
C46 0.060(4) 0.031(3) 0.030(3) -0.004(2) -0.017(3) 0.002(3)
C47 0.026(3) 0.050(3) 0.048(3) -0.001(3) -0.006(2) -0.012(3)
C48 0.044(4) 0.050(4) 0.077(4) 0.012(3) -0.011(3) 0.010(3)
C49 0.041(4) 0.029(3) 0.066(4) -0.014(2) -0.011(3) -0.004(3)
C50 0.035(3) 0.063(4) 0.058(4) -0.022(3) -0.004(3) -0.012(3)
C51 0.079(5) 0.038(3) 0.083(5) 0.018(3) -0.013(4) -0.009(4)
C52 0.077(5) 0.062(4) 0.049(4) -0.002(3) -0.001(3) -0.040(4)
C53 0.042(4) 0.088(5) 0.081(5) -0.004(4) -0.005(3) -0.025(4)

loop_
_atom_type_symbol
_atom_type_description
_atom_type_scat_dispersion_real
_atom_type_scat_dispersion_imag
_atom_type_scat_source
C C 0.0033 0.0016 'International Tables Vol C Tables 4.2.6.8 and 6.1.1.4'
H H 0.0000 0.0000 'International Tables Vol C Tables 4.2.6.8 and 6.1.1.4'
N N 0.0061 0.0033 'International Tables Vol C Tables 4.2.6.8 and 6.1.1.4'
Fe Fe 0.3463 0.8444 'International Tables Vol C Tables 4.2.6.8 and 6.1.1.4'
Br Br -0.2901 2.4595 'International Tables Vol C Tables 4.2.6.8 and 6.1.1.4'

loop_
_geom_angle_atom_site_label_1
_geom_angle_atom_site_label_2
_geom_angle_atom_site_label_3
_geom_angle
_geom_angle_site_symmetry_1
_geom_angle_site_symmetry_3
_geom_angle_publ_flag
N2 Fe1 N3 87.04(12) . . ?
N2 Fe1 N1 86.60(12) . . ?
N3 Fe1 N1 141.48(13) . . ?
N2 Fe1 Br1 116.15(9) . . ?
N3 Fe1 Br1 106.80(9) . . ?
N1 Fe1 Br1 110.09(9) . . ?
C10 N1 C7 105.3(3) . . ?
C10 N1 Fe1 124.6(2) . . ?
C7 N1 Fe1 130.0(3) . . ?
C6 C7 N1 125.1(4) . . ?
C6 C7 C8 125.7(4) . . ?
N1 C7 C8 109.0(3) . . ?
C15 N2 C12 106.3(3) . . ?
C15 N2 Fe1 125.8(2) . . ?
C12 N2 Fe1 126.5(2) . . ?
C9 C8 C7 107.3(4) . . ?
C17 N3 C20 105.8(3) . . ?
C17 N3 Fe1 123.7(2) . . ?
C20 N3 Fe1 130.5(2) . . ?
C8 C9 C10 107.6(4) . . ?
N1 C10 C11 127.2(3) . . ?
N1 C10 C9 110.6(3) . . ?
C11 C10 C9 122.2(4) . . ?
C12 C11 C10 124.3(4) . . ?
C12 C11 C29 118.5(3) . . ?
C10 C11 C29 116.9(3) . . ?
N2 C12 C11 124.9(3) . . ?
N2 C12 C13 109.3(3) . . ?
C11 C12 C13 125.6(4) . . ?
C14 C13 C12 108.0(3) . . ?
C13 C14 C15 106.5(3) . . ?
N2 C15 C16 125.2(3) . . ?
N2 C15 C14 109.8(3) . . ?
C16 C15 C14 124.6(3) . . ?
C15 C16 C17 124.0(3) . . ?
C15 C16 C35 119.1(3) . . ?
C17 C16 C35 116.4(3) . . ?
N3 C17 C16 127.6(3) . . ?
N3 C17 C18 110.1(3) . . ?
C16 C17 C18 122.2(3) . . ?
C19 C18 C17 107.6(3) . . ?
C18 C19 C20 107.5(3) . . ?
C21 C20 N3 124.9(3) . . ?
C21 C20 C19 126.0(4) . . ?
N3 C20 C19 108.9(3) . . ?
C20 C21 C1 122.5(3) . . ?
C20 C21 C41 122.2(3) . . ?
C1 C21 C41 115.3(3) . . ?
C1 C22 C5 119.2(4) . . ?
C2 C1 C22 119.5(4) . . ?
C2 C1 C21 118.2(4) . . ?
C22 C1 C21 122.3(4) . . ?
C4 C5 C22 119.7(4) . . ?
C4 C5 C6 119.8(4) . . ?
C22 C5 C6 120.5(4) . . ?
C3 C4 C5 121.4(4) . . ?
C3 C2 C1 121.8(4) . . ?
C2 C3 C4 118.4(4) . . ?
C7 C6 C5 123.3(3) . . ?
C7 C6 C23 121.9(4) . . ?
C5 C6 C23 114.8(3) . . ?
C25 C23 C24 118.6(4) . . ?
C25 C23 C6 122.3(4) . . ?
C24 C23 C6 119.1(4) . . ?
C27 C24 C23 121.2(4) . . ?
C23 C25 C26 120.3(4) . . ?
C28 C26 C25 120.1(5) . . ?
C24 C27 C28 119.6(5) . . ?
C26 C28 C27 120.2(4) . . ?
C31 C29 C30 119.2(4) . . ?
C31 C29 C11 120.8(4) . . ?
C30 C29 C11 120.0(4) . . ?
C32 C30 C29 119.5(4) . . ?
C29 C31 C33 121.1(4) . . ?
C34 C32 C30 120.7(4) . . ?
C31 C33 C34 119.7(4) . . ?
C32 C34 C33 119.9(4) . . ?
C37 C35 C36 117.9(4) . . ?
C37 C35 C16 121.6(4) . . ?
C36 C35 C16 120.4(4) . . ?
C35 C36 C39 121.6(4) . . ?
C35 C37 C38 120.4(4) . . ?
C40 C38 C37 120.8(4) . . ?
C40 C39 C36 120.2(5) . . ?
C38 C40 C39 119.0(4) . . ?
C43 C41 C42 118.2(4) . . ?
C43 C41 C21 118.2(4) . . ?
C42 C41 C21 123.6(4) . . ?
C44 C42 C41 120.6(4) . . ?
C45 C43 C41 120.5(4) . . ?
C46 C44 C42 120.7(4) . . ?
C46 C45 C43 120.5(4) . . ?
C44 C46 C45 119.5(4) . . ?
C49 C47 C48 116.6(5) . . ?
C49 C47 C53 122.3(5) . . ?
C48 C47 C53 121.1(5) . . ?
C47 C48 C51 121.5(5) . . ?
C47 C49 C50 122.1(5) . . ?
C52 C50 C49 120.1(5) . . ?
C52 C51 C48 120.2(5) . . ?
C50 C52 C51 119.5(5) . . ?

loop_
_geom_bond_atom_site_label_1
_geom_bond_atom_site_label_2
_geom_bond_distance
_geom_bond_site_symmetry_2
_geom_bond_publ_flag
Br1 Fe1 2.4166(8) . ?
Fe1 N2 2.073(3) . ?
Fe1 N3 2.131(3) . ?
Fe1 N1 2.141(3) . ?
N1 C10 1.351(4) . ?
N1 C7 1.417(4) . ?
C7 C6 1.362(5) . ?
C7 C8 1.446(5) . ?
N2 C15 1.370(4) . ?
N2 C12 1.378(4) . ?
C8 C9 1.329(5) . ?
N3 C17 1.361(4) . ?
N3 C20 1.419(4) . ?
C9 C10 1.454(5) . ?
C10 C11 1.421(5) . ?
C11 C12 1.383(5) . ?
C11 C29 1.491(5) . ?
C12 C13 1.446(5) . ?
C13 C14 1.338(5) . ?
C14 C15 1.460(5) . ?
C15 C16 1.386(5) . ?
C16 C17 1.418(5) . ?
C16 C35 1.498(5) . ?
C17 C18 1.453(5) . ?
C18 C19 1.343(5) . ?
C19 C20 1.442(5) . ?
C20 C21 1.378(5) . ?
C21 C1 1.462(5) . ?
C21 C41 1.501(5) . ?
C22 C1 1.406(5) . ?
C22 C5 1.410(5) . ?
C1 C2 1.395(5) . ?
C5 C4 1.396(5) . ?
C5 C6 1.473(5) . ?
C4 C3 1.394(5) . ?
C2 C3 1.390(5) . ?
C6 C23 1.492(5) . ?
C23 C25 1.388(5) . ?
C23 C24 1.395(5) . ?
C24 C27 1.377(5) . ?
C25 C26 1.390(5) . ?
C26 C28 1.378(6) . ?
C27 C28 1.383(6) . ?
C29 C31 1.373(5) . ?
C29 C30 1.400(5) . ?
C30 C32 1.385(5) . ?
C31 C33 1.379(5) . ?
C32 C34 1.373(6) . ?
C33 C34 1.383(5) . ?
C35 C37 1.378(5) . ?
C35 C36 1.384(6) . ?
C36 C39 1.385(5) . ?
C37 C38 1.402(5) . ?
C38 C40 1.370(6) . ?
C39 C40 1.375(6) . ?
C41 C43 1.394(5) . ?
C41 C42 1.394(5) . ?
C42 C44 1.393(5) . ?
C43 C45 1.393(5) . ?
C44 C46 1.371(6) . ?
C45 C46 1.380(6) . ?
C47 C49 1.369(6) . ?
C47 C48 1.376(6) . ?
C47 C53 1.497(6) . ?
C48 C51 1.381(7) . ?
C49 C50 1.376(6) . ?
C50 C52 1.352(7) . ?
C51 C52 1.358(7) . ?

loop_
_geom_torsion_atom_site_label_1
_geom_torsion_atom_site_label_2
_geom_torsion_atom_site_label_3
_geom_torsion_atom_site_label_4
_geom_torsion
_geom_torsion_site_symmetry_1
_geom_torsion_site_symmetry_2
_geom_torsion_site_symmetry_3
_geom_torsion_site_symmetry_4
_geom_torsion_publ_flag
N2 Fe1 N1 C10 -15.2(3) . . . . ?
N3 Fe1 N1 C10 -96.1(3) . . . . ?
Br1 Fe1 N1 C10 101.5(3) . . . . ?
N2 Fe1 N1 C7 164.4(3) . . . . ?
N3 Fe1 N1 C7 83.4(4) . . . . ?
Br1 Fe1 N1 C7 -79.0(3) . . . . ?
C10 N1 C7 C6 -172.7(4) . . . . ?
Fe1 N1 C7 C6 7.7(6) . . . . ?
C10 N1 C7 C8 2.8(4) . . . . ?
Fe1 N1 C7 C8 -176.8(3) . . . . ?
N3 Fe1 N2 C15 -27.6(3) . . . . ?
N1 Fe1 N2 C15 -169.6(3) . . . . ?
Br1 Fe1 N2 C15 79.7(3) . . . . ?
N3 Fe1 N2 C12 167.7(3) . . . . ?
N1 Fe1 N2 C12 25.7(3) . . . . ?
Br1 Fe1 N2 C12 -85.0(3) . . . . ?
C6 C7 C8 C9 172.9(4) . . . . ?
N1 C7 C8 C9 -2.6(5) . . . . ?
N2 Fe1 N3 C17 17.7(3) . . . . ?
N1 Fe1 N3 C17 98.5(3) . . . . ?
Br1 Fe1 N3 C17 -98.7(3) . . . . ?
N2 Fe1 N3 C20 -163.2(3) . . . . ?
N1 Fe1 N3 C20 -82.4(4) . . . . ?
Br1 Fe1 N3 C20 80.4(3) . . . . ?
C7 C8 C9 C10 1.3(5) . . . . ?
C7 N1 C10 C11 -179.7(4) . . . . ?
Fe1 N1 C10 C11 -0.1(6) . . . . ?
C7 N1 C10 C9 -2.1(4) . . . . ?
Fe1 N1 C10 C9 177.6(3) . . . . ?
C8 C9 C10 N1 0.5(5) . . . . ?
C8 C9 C10 C11 178.3(4) . . . . ?
N1 C10 C11 C12 14.2(7) . . . . ?
C9 C10 C11 C12 -163.2(4) . . . . ?
N1 C10 C11 C29 -172.8(4) . . . . ?
C9 C10 C11 C29 9.9(6) . . . . ?
C15 N2 C12 C11 170.9(4) . . . . ?
Fe1 N2 C12 C11 -22.0(6) . . . . ?
C15 N2 C12 C13 -4.2(4) . . . . ?
Fe1 N2 C12 C13 162.9(3) . . . . ?
C10 C11 C12 N2 -2.6(7) . . . . ?
C29 C11 C12 N2 -175.6(4) . . . . ?
C10 C11 C12 C13 171.7(4) . . . . ?
C29 C11 C12 C13 -1.2(6) . . . . ?
N2 C12 C13 C14 3.6(5) . . . . ?
C11 C12 C13 C14 -171.5(4) . . . . ?
C12 C13 C14 C15 -1.5(5) . . . . ?
C12 N2 C15 C16 -169.3(4) . . . . ?
Fe1 N2 C15 C16 23.4(6) . . . . ?
C12 N2 C15 C14 3.3(4) . . . . ?
Fe1 N2 C15 C14 -163.9(3) . . . . ?
C13 C14 C15 N2 -1.1(5) . . . . ?
C13 C14 C15 C16 171.6(4) . . . . ?
N2 C15 C16 C17 1.4(7) . . . . ?
C14 C15 C16 C17 -170.2(4) . . . . ?
N2 C15 C16 C35 173.1(4) . . . . ?
C14 C15 C16 C35 1.6(6) . . . . ?
C20 N3 C17 C16 177.7(4) . . . . ?
Fe1 N3 C17 C16 -3.0(6) . . . . ?
C20 N3 C17 C18 0.0(4) . . . . ?
Fe1 N3 C17 C18 179.3(3) . . . . ?
C15 C16 C17 N3 -12.1(7) . . . . ?
C35 C16 C17 N3 175.9(4) . . . . ?
C15 C16 C17 C18 165.3(4) . . . . ?
C35 C16 C17 C18 -6.6(6) . . . . ?
N3 C17 C18 C19 2.4(5) . . . . ?
C16 C17 C18 C19 -175.5(4) . . . . ?
C17 C18 C19 C20 -3.6(5) . . . . ?
C17 N3 C20 C21 172.8(4) . . . . ?
Fe1 N3 C20 C21 -6.4(6) . . . . ?
C17 N3 C20 C19 -2.2(4) . . . . ?
Fe1 N3 C20 C19 178.6(3) . . . . ?
C18 C19 C20 C21 -171.2(4) . . . . ?
C18 C19 C20 N3 3.7(5) . . . . ?
N3 C20 C21 C1 1.1(6) . . . . ?
C19 C20 C21 C1 175.3(4) . . . . ?
N3 C20 C21 C41 -179.1(4) . . . . ?
C19 C20 C21 C41 -5.0(7) . . . . ?
C5 C22 C1 C2 -0.8(6) . . . . ?
C5 C22 C1 C21 178.7(3) . . . . ?
C20 C21 C1 C2 -127.9(4) . . . . ?
C41 C21 C1 C2 52.3(5) . . . . ?
C20 C21 C1 C22 52.6(6) . . . . ?
C41 C21 C1 C22 -127.2(4) . . . . ?
C1 C22 C5 C4 0.7(6) . . . . ?
C1 C22 C5 C6 -178.2(4) . . . . ?
C22 C5 C4 C3 0.9(6) . . . . ?
C6 C5 C4 C3 179.8(3) . . . . ?
C22 C1 C2 C3 -0.7(6) . . . . ?
C21 C1 C2 C3 179.8(3) . . . . ?
C1 C2 C3 C4 2.3(6) . . . . ?
C5 C4 C3 C2 -2.4(6) . . . . ?
N1 C7 C6 C5 -3.7(6) . . . . ?
C8 C7 C6 C5 -178.5(4) . . . . ?
N1 C7 C6 C23 175.4(4) . . . . ?
C8 C7 C6 C23 0.6(6) . . . . ?
C4 C5 C6 C7 130.4(4) . . . . ?
C22 C5 C6 C7 -50.6(6) . . . . ?
C4 C5 C6 C23 -48.7(5) . . . . ?
C22 C5 C6 C23 130.2(4) . . . . ?
C7 C6 C23 C25 -63.3(6) . . . . ?
C5 C6 C23 C25 115.9(4) . . . . ?
C7 C6 C23 C24 120.4(5) . . . . ?
C5 C6 C23 C24 -60.4(5) . . . . ?
C25 C23 C24 C27 2.0(7) . . . . ?
C6 C23 C24 C27 178.5(4) . . . . ?
C24 C23 C25 C26 0.2(7) . . . . ?
C6 C23 C25 C26 -176.1(4) . . . . ?
C23 C25 C26 C28 -1.5(7) . . . . ?
C23 C24 C27 C28 -3.0(7) . . . . ?
C25 C26 C28 C27 0.6(8) . . . . ?
C24 C27 C28 C26 1.6(7) . . . . ?
C12 C11 C29 C31 67.4(5) . . . . ?
C10 C11 C29 C31 -106.1(4) . . . . ?
C12 C11 C29 C30 -113.7(4) . . . . ?
C10 C11 C29 C30 72.8(5) . . . . ?
C31 C29 C30 C32 0.5(6) . . . . ?
C11 C29 C30 C32 -178.4(4) . . . . ?
C30 C29 C31 C33 -0.3(6) . . . . ?
C11 C29 C31 C33 178.6(3) . . . . ?
C29 C30 C32 C34 -0.4(6) . . . . ?
C29 C31 C33 C34 -0.1(6) . . . . ?
C30 C32 C34 C33 0.0(6) . . . . ?
C31 C33 C34 C32 0.3(6) . . . . ?
C15 C16 C35 C37 110.1(5) . . . . ?
C17 C16 C35 C37 -77.5(5) . . . . ?
C15 C16 C35 C36 -72.7(5) . . . . ?
C17 C16 C35 C36 99.6(5) . . . . ?
C37 C35 C36 C39 2.0(6) . . . . ?
C16 C35 C36 C39 -175.2(4) . . . . ?
C36 C35 C37 C38 -1.9(6) . . . . ?
C16 C35 C37 C38 175.3(4) . . . . ?
C35 C37 C38 C40 0.0(6) . . . . ?
C35 C36 C39 C40 -0.3(7) . . . . ?
C37 C38 C40 C39 1.8(7) . . . . ?
C36 C39 C40 C38 -1.7(7) . . . . ?
C20 C21 C41 C43 -134.1(4) . . . . ?
C1 C21 C41 C43 45.7(5) . . . . ?
C20 C21 C41 C42 47.0(6) . . . . ?
C1 C21 C41 C42 -133.3(4) . . . . ?
C43 C41 C42 C44 2.1(6) . . . . ?
C21 C41 C42 C44 -179.0(4) . . . . ?
C42 C41 C43 C45 -2.4(6) . . . . ?
C21 C41 C43 C45 178.6(4) . . . . ?
C41 C42 C44 C46 -0.3(7) . . . . ?
C41 C43 C45 C46 1.1(7) . . . . ?
C42 C44 C46 C45 -1.0(7) . . . . ?
C43 C45 C46 C44 0.6(7) . . . . ?
C49 C47 C48 C51 -1.2(8) . . . . ?
C53 C47 C48 C51 176.8(5) . . . . ?
C48 C47 C49 C50 0.9(8) . . . . ?
C53 C47 C49 C50 -177.0(5) . . . . ?
C47 C49 C50 C52 0.1(8) . . . . ?
C47 C48 C51 C52 0.4(9) . . . . ?
C49 C50 C52 C51 -0.9(8) . . . . ?
C48 C51 C52 C50 0.6(9) . . . . ?
